data_7247428
loop_
_publ_author_name
'Bouone, Yousra Ouafa'
'Bouzina, Abdeslem'
'Sayad, Rayene'
'Djemel, Abdelhak'
'Benaceur, Farouk'
'Zoukel, Abdelhalim'
'Ibrahim-Ouali, Malika'
'Aouf, Nour-Eddine'
'Bouchareb, Fouzia'

_publ_section_title
;
 BiCl3-catalyzed green synthesis of 4-hydroxy-2-quinolone analogues under
 microwave irradiation
;
_journal_issue 40
_journal_name_full 'RSC Advances'
_journal_page_first 28030
_journal_page_last 28041
_journal_paper_doi 10.1039/D3RA05289C
_journal_volume 13
_journal_year 2023
_chemical_formula_moiety 'C18 H19 N O3'
_chemical_formula_sum 'C18 H19 N O3'
_chemical_formula_weight 297.34
_space_group_crystal_system triclinic
_space_group_IT_number 2
_space_group_name_Hall '-P 1'
_space_group_name_H-M_alt 'P -1'
_atom_sites_solution_hydrogens geom
_atom_sites_solution_primary dual
_audit_block_doi 10.5517/ccdc.csd.cc2frhxm
_audit_creation_date 2022-06-24
_audit_creation_method
;
Olex2 1.5
(compiled 2022.04.07 svn.rca3783a0 for OlexSys, GUI svn.r6498)
;
_audit_update_record
;
2023-04-27 deposited with the CCDC.	2023-09-03 downloaded from the CCDC.
;
_cell_angle_alpha 102.588(4)
_cell_angle_beta 102.906(4)
_cell_angle_gamma 91.799(3)
_cell_formula_units_Z 2
_cell_length_a 6.4370(3)
_cell_length_b 10.9513(4)
_cell_length_c 11.3400(6)
_cell_measurement_reflns_used 5848
_cell_measurement_temperature 295
_cell_measurement_theta_max 31.3890
_cell_measurement_theta_min 2.9990
_cell_volume 757.77(6)
_computing_cell_refinement 'CrysAlisPro 1.171.42.51a (Rigaku OD, 2022)'
_computing_data_collection 'CrysAlisPro 1.171.42.51a (Rigaku OD, 2022)'
_computing_data_reduction 'CrysAlisPro 1.171.42.51a (Rigaku OD, 2022)'
_computing_molecular_graphics 'Olex2 1.5 (Dolomanov et al., 2009)'
_computing_publication_material 'Olex2 1.5 (Dolomanov et al., 2009)'
_computing_structure_refinement 'SHELXL 2018/3 (Sheldrick, 2015)'
_computing_structure_solution 'SHELXT 2014/5 (Sheldrick, 2014)'
_diffrn_ambient_temperature 295
_diffrn_detector 'CCD plate'
_diffrn_detector_area_resol_mean 5.3048
_diffrn_detector_type AtlasS2
_diffrn_measured_fraction_theta_full 0.998
_diffrn_measured_fraction_theta_max 0.898
_diffrn_measurement_details
;
List of Runs (angles in degrees, time in seconds):

  # Type    Start    End  Width  t~exp~   \w     \q     \k     \f   Frames
#--------------------------------------------------------------------------
  1  \w    -57.00  11.00   1.00   25.00    --  -19.88  90.00  26.00   68
  2  \w    -23.00  12.00   1.00   25.00    --  -19.88 -90.00 -88.00   35
  3  \w    -32.00  57.00   1.00   25.00    --   20.34 -90.00 -88.00   89
  4  \w    -90.00   4.00   1.00   25.00    --  -19.88 -38.00  90.00   94
  5  \w    -93.00   5.00   1.00   25.00    --  -19.88 -57.00   0.00   98
  6  \w    -44.00  -4.00   1.00   25.00    --  -19.88  38.00 150.00   40
  7  \w      8.00  54.00   1.00   25.00    --  -19.88  38.00 150.00   46
  8  \w    -94.00  -2.00   1.00   25.00    --  -19.88 -38.00-150.00   92
  9  \w     36.00 106.00   1.00   25.00    --   20.34-178.00  60.00   70
 10  \w     -8.00  81.00   1.00   25.00    --   20.34  57.00-120.00   89
 11  \w     35.00  74.00   1.00   25.00    --   20.34 178.00 -90.00   39
 12  \w     -4.00  74.00   1.00   25.00    --   22.00-118.00-174.02   78
;
_diffrn_measurement_device 'four-circle diffractometer'
_diffrn_measurement_device_type 'SuperNova, Dual, Cu at home/near, AtlasS2'
_diffrn_measurement_method '\w scans'
_diffrn_orient_matrix_type 'CrysAlisPro convention (1999,Acta A55,543-557)'
_diffrn_orient_matrix_UB_11 -0.0369776000
_diffrn_orient_matrix_UB_12 0.0313510000
_diffrn_orient_matrix_UB_13 0.0520987000
_diffrn_orient_matrix_UB_21 -0.0286316000
_diffrn_orient_matrix_UB_22 0.0498129000
_diffrn_orient_matrix_UB_23 -0.0296412000
_diffrn_orient_matrix_UB_31 -0.1033613000
_diffrn_orient_matrix_UB_32 -0.0311670000
_diffrn_orient_matrix_UB_33 -0.0275092000
_diffrn_radiation_monochromator mirror
_diffrn_radiation_probe x-ray
_diffrn_radiation_type 'Mo K\a'
_diffrn_radiation_wavelength 0.71073
_diffrn_reflns_av_R_equivalents 0.0259
_diffrn_reflns_av_unetI/netI 0.0245
_diffrn_reflns_Laue_measured_fraction_full 0.998
_diffrn_reflns_Laue_measured_fraction_max 0.898
_diffrn_reflns_limit_h_max 9
_diffrn_reflns_limit_h_min -9
_diffrn_reflns_limit_k_max 15
_diffrn_reflns_limit_k_min -15
_diffrn_reflns_limit_l_max 17
_diffrn_reflns_limit_l_min -17
_diffrn_reflns_number 19501
_diffrn_reflns_point_group_measured_fraction_full 0.998
_diffrn_reflns_point_group_measured_fraction_max 0.898
_diffrn_reflns_theta_full 25.242
_diffrn_reflns_theta_max 33.343
_diffrn_reflns_theta_min 2.360
_diffrn_source 'micro-focus sealed X-ray tube'
_diffrn_source_type 'SuperNova (Mo) X-ray Source'
_exptl_absorpt_coefficient_mu 0.089
_exptl_absorpt_correction_T_max 1.00000
_exptl_absorpt_correction_T_min 0.68874
_exptl_absorpt_correction_type multi-scan
_exptl_absorpt_process_details
;
CrysAlisPro 1.171.42.51a (Rigaku Oxford Diffraction, 2022)
Empirical absorption correction using spherical harmonics,
implemented in SCALE3 ABSPACK scaling algorithm.
;
_exptl_crystal_colour colourless
_exptl_crystal_colour_primary colourless
_exptl_crystal_density_diffrn 1.303
_exptl_crystal_description prism
_exptl_crystal_F_000 316
_exptl_crystal_size_max 0.32
_exptl_crystal_size_mid 0.14
_exptl_crystal_size_min 0.08
_refine_diff_density_max 0.236
_refine_diff_density_min -0.166
_refine_diff_density_rms 0.038
_refine_ls_extinction_method none
_refine_ls_goodness_of_fit_ref 1.043
_refine_ls_hydrogen_treatment constr
_refine_ls_matrix_type full
_refine_ls_number_parameters 202
_refine_ls_number_reflns 5272
_refine_ls_number_restraints 0
_refine_ls_restrained_S_all 1.043
_refine_ls_R_factor_all 0.0799
_refine_ls_R_factor_gt 0.0552
_refine_ls_shift/su_max 0.000
_refine_ls_shift/su_mean 0.000
_refine_ls_structure_factor_coef Fsqd
_refine_ls_weighting_details 'w=1/[\s^2^(Fo^2^)+(0.0579P)^2^+0.1794P] where P=(Fo^2^+2Fc^2^)/3'
_refine_ls_weighting_scheme calc
_refine_ls_wR_factor_gt 0.1414
_refine_ls_wR_factor_ref 0.1579
_reflns_Friedel_coverage 0.000
_reflns_number_gt 3672
_reflns_number_total 5272
_reflns_threshold_expression 'I > 2\s(I)'
_cod_data_source_file d3ra05289c2.cif
_cod_data_source_block db
_cod_database_code 7247428
_shelx_shelxl_version_number 2018/3
_shelx_space_group_comment
;
The symmetry employed for this shelxl refinement is uniquely defined
by the following loop, which should always be used as a source of
symmetry information in preference to the above space-group names.
They are only intended as comments.
;
_shelx_estimated_absorpt_t_max 0.993
_shelx_estimated_absorpt_t_min 0.972
_olex2_refinement_description
;
1. Fixed Uiso
 At 1.2 times of:
  All C(H) groups, All C(H,H) groups
 At 1.5 times of:
  All C(H,H,H) groups, All O(H) groups
2.a Secondary CH2 refined with riding coordinates:
 C2(H2A,H2B), C4(H4A,H4B), C10(H10A,H10B)
2.b Aromatic/amide H refined with riding coordinates:
 C8(H8), C12(H12), C13(H13), C14(H14), C15(H15), C16(H16)
2.c Idealised Me refined as rotating group:
 C17(H17A,H17B,H17C), C18(H18A,H18B,H18C)
2.d Idealised tetrahedral OH refined as rotating group:
 O2(H2)
;
_olex2_submission_special_instructions 'No special instructions were received'
_oxdiff_exptl_absorpt_empirical_details
;
Empirical correction (ABSPACK) includes:
- Absorption correction using spherical harmonics
- Frame scaling
- Detector area scaling
;
_oxdiff_exptl_absorpt_empirical_full_max 1.489
_oxdiff_exptl_absorpt_empirical_full_min 0.460

loop_
_space_group_symop_operation_xyz
'x, y, z'
'-x, -y, -z'

loop_
_atom_site_label
_atom_site_type_symbol
_atom_site_fract_x
_atom_site_fract_y
_atom_site_fract_z
_atom_site_U_iso_or_equiv
_atom_site_adp_type
_atom_site_occupancy
_atom_site_site_symmetry_order
_atom_site_calc_flag
_atom_site_refinement_flags_posn
_atom_site_refinement_flags_adp
_atom_site_refinement_flags_occupancy
_atom_site_disorder_assembly
_atom_site_disorder_group
O1 O 0.36994(19) 0.09111(11) 1.06591(10) 0.0580(3) Uani 1 1 d . . . . .
O2 O 0.72101(18) 0.22751(11) 1.11394(10) 0.0587(3) Uani 1 1 d . . . . .
H2 H 0.635214 0.173788 1.120321 0.088 Uiso 1 1 calc R U . . .
O3 O 0.75393(19) 0.51039(12) 0.86161(12) 0.0702(4) Uani 1 1 d . . . . .
N1 N 0.44627(17) 0.38408(9) 0.82495(9) 0.0372(2) Uani 1 1 d . . . . .
C1 C 0.33434(19) 0.28959(11) 0.84959(10) 0.0341(2) Uani 1 1 d . . . . .
C2 C 0.11222(19) 0.24781(12) 0.77143(12) 0.0407(3) Uani 1 1 d . . . . .
H2A H 0.105206 0.258544 0.687993 0.049 Uiso 1 1 calc R U . . .
H2B H 0.012560 0.301324 0.805606 0.049 Uiso 1 1 calc R U . . .
C3 C 0.0424(2) 0.11083(13) 0.76407(12) 0.0426(3) Uani 1 1 d . . . . .
C4 C 0.0789(2) 0.09166(14) 0.89621(14) 0.0492(3) Uani 1 1 d . . . . .
H4A H -0.024822 0.135608 0.935998 0.059 Uiso 1 1 calc R U . . .
H4B H 0.052800 0.002926 0.892028 0.059 Uiso 1 1 calc R U . . .
C5 C 0.2980(2) 0.13616(13) 0.97532(12) 0.0421(3) Uani 1 1 d . . . . .
C6 C 0.42137(19) 0.23392(11) 0.94567(10) 0.0367(2) Uani 1 1 d . . . . .
C7 C 0.6335(2) 0.27841(13) 1.01870(11) 0.0419(3) Uani 1 1 d . . . . .
C8 C 0.7472(2) 0.37058(13) 0.99185(12) 0.0468(3) Uani 1 1 d . . . . .
H8 H 0.885365 0.396748 1.039183 0.056 Uiso 1 1 calc R U . . .
C9 C 0.6602(2) 0.42818(13) 0.89307(12) 0.0459(3) Uani 1 1 d . . . . .
C10 C 0.3484(2) 0.45238(12) 0.73027(12) 0.0416(3) Uani 1 1 d . . . . .
H10A H 0.424941 0.534685 0.749672 0.050 Uiso 1 1 calc R U . . .
H10B H 0.201921 0.464684 0.735681 0.050 Uiso 1 1 calc R U . . .
C11 C 0.3479(2) 0.38758(11) 0.59845(11) 0.0390(3) Uani 1 1 d . . . . .
C12 C 0.5331(3) 0.34868(15) 0.56517(14) 0.0545(4) Uani 1 1 d . . . . .
H12 H 0.660779 0.359049 0.625436 0.065 Uiso 1 1 calc R U . . .
C13 C 0.5292(3) 0.29432(18) 0.44245(17) 0.0693(5) Uani 1 1 d . . . . .
H13 H 0.653908 0.266750 0.420994 0.083 Uiso 1 1 calc R U . . .
C14 C 0.3431(4) 0.28078(17) 0.35219(15) 0.0704(5) Uani 1 1 d . . . . .
H14 H 0.342293 0.245174 0.269748 0.084 Uiso 1 1 calc R U . . .
C15 C 0.1586(3) 0.31964(16) 0.38342(15) 0.0654(5) Uani 1 1 d . . . . .
H15 H 0.032251 0.311053 0.322347 0.078 Uiso 1 1 calc R U . . .
C16 C 0.1610(3) 0.37195(14) 0.50674(14) 0.0516(3) Uani 1 1 d . . . . .
H16 H 0.034845 0.396890 0.528011 0.062 Uiso 1 1 calc R U . . .
C17 C -0.1957(2) 0.08509(17) 0.70015(17) 0.0616(4) Uani 1 1 d . . . . .
H17A H -0.276347 0.140143 0.747272 0.092 Uiso 1 1 calc R U . . .
H17B H -0.241396 -0.000543 0.695203 0.092 Uiso 1 1 calc R U . . .
H17C H -0.218735 0.099537 0.617870 0.092 Uiso 1 1 calc R U . . .
C18 C 0.1714(3) 0.02225(15) 0.69017(15) 0.0576(4) Uani 1 1 d . . . . .
H18A H 0.157281 0.039883 0.609588 0.086 Uiso 1 1 calc R U . . .
H18B H 0.118601 -0.063110 0.680884 0.086 Uiso 1 1 calc R U . . .
H18C H 0.319370 0.034380 0.733683 0.086 Uiso 1 1 calc R U . . .

loop_
_atom_site_aniso_label
_atom_site_aniso_U_11
_atom_site_aniso_U_22
_atom_site_aniso_U_33
_atom_site_aniso_U_23
_atom_site_aniso_U_13
_atom_site_aniso_U_12
O1 0.0700(7) 0.0669(7) 0.0455(6) 0.0273(5) 0.0165(5) 0.0076(5)
O2 0.0616(7) 0.0670(7) 0.0419(5) 0.0182(5) -0.0046(5) 0.0049(5)
O3 0.0620(7) 0.0727(8) 0.0679(7) 0.0259(6) -0.0055(6) -0.0299(6)
N1 0.0403(5) 0.0363(5) 0.0325(5) 0.0064(4) 0.0057(4) -0.0020(4)
C1 0.0358(6) 0.0354(5) 0.0306(5) 0.0042(4) 0.0102(4) 0.0028(4)
C2 0.0347(6) 0.0469(7) 0.0415(6) 0.0149(5) 0.0070(5) 0.0006(5)
C3 0.0363(6) 0.0467(7) 0.0454(7) 0.0111(5) 0.0110(5) -0.0030(5)
C4 0.0464(7) 0.0551(8) 0.0548(8) 0.0223(6) 0.0207(6) 0.0003(6)
C5 0.0501(7) 0.0463(7) 0.0356(6) 0.0118(5) 0.0189(5) 0.0084(5)
C6 0.0403(6) 0.0401(6) 0.0294(5) 0.0060(4) 0.0094(4) 0.0048(5)
C7 0.0461(7) 0.0460(7) 0.0293(5) 0.0033(5) 0.0050(5) 0.0073(5)
C8 0.0427(7) 0.0514(7) 0.0364(6) 0.0005(5) -0.0005(5) -0.0035(6)
C9 0.0443(7) 0.0462(7) 0.0402(6) 0.0034(5) 0.0039(5) -0.0086(5)
C10 0.0491(7) 0.0343(6) 0.0405(6) 0.0100(5) 0.0075(5) 0.0014(5)
C11 0.0467(7) 0.0326(5) 0.0371(6) 0.0114(4) 0.0063(5) -0.0021(5)
C12 0.0516(8) 0.0638(9) 0.0479(8) 0.0118(7) 0.0124(6) 0.0045(7)
C13 0.0773(12) 0.0755(11) 0.0593(10) 0.0082(8) 0.0322(9) 0.0066(9)
C14 0.1055(15) 0.0613(10) 0.0409(8) 0.0032(7) 0.0211(9) -0.0137(10)
C15 0.0781(12) 0.0651(10) 0.0428(8) 0.0135(7) -0.0048(8) -0.0138(9)
C16 0.0521(8) 0.0529(8) 0.0470(7) 0.0161(6) 0.0020(6) 0.0005(6)
C17 0.0405(7) 0.0664(10) 0.0749(11) 0.0207(8) 0.0051(7) -0.0114(7)
C18 0.0565(9) 0.0550(9) 0.0545(8) -0.0025(7) 0.0143(7) -0.0012(7)

loop_
_atom_type_symbol
_atom_type_description
_atom_type_scat_dispersion_real
_atom_type_scat_dispersion_imag
_atom_type_scat_source
C C 0.0033 0.0016 'International Tables Vol C Tables 4.2.6.8 and 6.1.1.4'
H H 0.0000 0.0000 'International Tables Vol C Tables 4.2.6.8 and 6.1.1.4'
N N 0.0061 0.0033 'International Tables Vol C Tables 4.2.6.8 and 6.1.1.4'
O O 0.0106 0.0060 'International Tables Vol C Tables 4.2.6.8 and 6.1.1.4'

loop_
_geom_angle_atom_site_label_1
_geom_angle_atom_site_label_2
_geom_angle_atom_site_label_3
_geom_angle
_geom_angle_site_symmetry_1
_geom_angle_site_symmetry_3
_geom_angle_publ_flag
C7 O2 H2 109.5 . . ?
C1 N1 C9 122.34(11) . . ?
C1 N1 C10 121.41(10) . . ?
C9 N1 C10 116.16(10) . . ?
N1 C1 C2 118.58(10) . . ?
N1 C1 C6 120.79(11) . . ?
C6 C1 C2 120.62(11) . . ?
C1 C2 H2A 108.9 . . ?
C1 C2 H2B 108.9 . . ?
C1 C2 C3 113.46(11) . . ?
H2A C2 H2B 107.7 . . ?
C3 C2 H2A 108.9 . . ?
C3 C2 H2B 108.9 . . ?
C4 C3 C2 108.29(11) . . ?
C4 C3 C17 109.66(12) . . ?
C4 C3 C18 110.04(12) . . ?
C17 C3 C2 108.74(12) . . ?
C18 C3 C2 110.40(11) . . ?
C18 C3 C17 109.69(13) . . ?
C3 C4 H4A 108.7 . . ?
C3 C4 H4B 108.7 . . ?
H4A C4 H4B 107.6 . . ?
C5 C4 C3 114.41(11) . . ?
C5 C4 H4A 108.7 . . ?
C5 C4 H4B 108.7 . . ?
O1 C5 C4 119.80(12) . . ?
O1 C5 C6 121.16(13) . . ?
C6 C5 C4 119.03(11) . . ?
C1 C6 C5 120.76(11) . . ?
C1 C6 C7 118.45(11) . . ?
C7 C6 C5 120.75(11) . . ?
O2 C7 C6 119.80(12) . . ?
O2 C7 C8 119.55(12) . . ?
C8 C7 C6 120.65(12) . . ?
C7 C8 H8 119.2 . . ?
C7 C8 C9 121.50(12) . . ?
C9 C8 H8 119.2 . . ?
O3 C9 N1 118.36(13) . . ?
O3 C9 C8 125.42(13) . . ?
C8 C9 N1 116.22(12) . . ?
N1 C10 H10A 108.6 . . ?
N1 C10 H10B 108.6 . . ?
N1 C10 C11 114.61(10) . . ?
H10A C10 H10B 107.6 . . ?
C11 C10 H10A 108.6 . . ?
C11 C10 H10B 108.6 . . ?
C12 C11 C10 121.55(12) . . ?
C12 C11 C16 118.60(13) . . ?
C16 C11 C10 119.76(13) . . ?
C11 C12 H12 119.9 . . ?
C11 C12 C13 120.20(15) . . ?
C13 C12 H12 119.9 . . ?
C12 C13 H13 119.7 . . ?
C14 C13 C12 120.55(17) . . ?
C14 C13 H13 119.7 . . ?
C13 C14 H14 120.0 . . ?
C15 C14 C13 119.99(15) . . ?
C15 C14 H14 120.0 . . ?
C14 C15 H15 120.2 . . ?
C14 C15 C16 119.60(16) . . ?
C16 C15 H15 120.2 . . ?
C11 C16 C15 121.04(16) . . ?
C11 C16 H16 119.5 . . ?
C15 C16 H16 119.5 . . ?
C3 C17 H17A 109.5 . . ?
C3 C17 H17B 109.5 . . ?
C3 C17 H17C 109.5 . . ?
H17A C17 H17B 109.5 . . ?
H17A C17 H17C 109.5 . . ?
H17B C17 H17C 109.5 . . ?
C3 C18 H18A 109.5 . . ?
C3 C18 H18B 109.5 . . ?
C3 C18 H18C 109.5 . . ?
H18A C18 H18B 109.5 . . ?
H18A C18 H18C 109.5 . . ?
H18B C18 H18C 109.5 . . ?

loop_
_geom_bond_atom_site_label_1
_geom_bond_atom_site_label_2
_geom_bond_distance
_geom_bond_site_symmetry_2
_geom_bond_publ_flag
O1 C5 1.2394(16) . ?
O2 H2 0.8200 . ?
O2 C7 1.3434(16) . ?
O3 C9 1.2262(17) . ?
N1 C1 1.3555(15) . ?
N1 C9 1.4309(16) . ?
N1 C10 1.4788(16) . ?
C1 C2 1.5017(17) . ?
C1 C6 1.3824(16) . ?
C2 H2A 0.9700 . ?
C2 H2B 0.9700 . ?
C2 C3 1.5316(18) . ?
C3 C4 1.5256(19) . ?
C3 C17 1.5300(19) . ?
C3 C18 1.530(2) . ?
C4 H4A 0.9700 . ?
C4 H4B 0.9700 . ?
C4 C5 1.494(2) . ?
C5 C6 1.4536(18) . ?
C6 C7 1.4371(18) . ?
C7 C8 1.354(2) . ?
C8 H8 0.9300 . ?
C8 C9 1.420(2) . ?
C10 H10A 0.9700 . ?
C10 H10B 0.9700 . ?
C10 C11 1.5078(18) . ?
C11 C12 1.381(2) . ?
C11 C16 1.3816(19) . ?
C12 H12 0.9300 . ?
C12 C13 1.384(2) . ?
C13 H13 0.9300 . ?
C13 C14 1.371(3) . ?
C14 H14 0.9300 . ?
C14 C15 1.368(3) . ?
C15 H15 0.9300 . ?
C15 C16 1.387(2) . ?
C16 H16 0.9300 . ?
C17 H17A 0.9600 . ?
C17 H17B 0.9600 . ?
C17 H17C 0.9600 . ?
C18 H18A 0.9600 . ?
C18 H18B 0.9600 . ?
C18 H18C 0.9600 . ?

loop_
_geom_torsion_atom_site_label_1
_geom_torsion_atom_site_label_2
_geom_torsion_atom_site_label_3
_geom_torsion_atom_site_label_4
_geom_torsion
_geom_torsion_site_symmetry_1
_geom_torsion_site_symmetry_2
_geom_torsion_site_symmetry_3
_geom_torsion_site_symmetry_4
_geom_torsion_publ_flag
O1 C5 C6 C1 -175.59(12) . . . . ?
O1 C5 C6 C7 1.91(19) . . . . ?
O2 C7 C8 C9 -179.20(13) . . . . ?
N1 C1 C2 C3 153.47(11) . . . . ?
N1 C1 C6 C5 177.44(11) . . . . ?
N1 C1 C6 C7 -0.12(17) . . . . ?
N1 C10 C11 C12 -53.03(16) . . . . ?
N1 C10 C11 C16 130.34(13) . . . . ?
C1 N1 C9 O3 176.92(13) . . . . ?
C1 N1 C9 C8 -2.34(19) . . . . ?
C1 N1 C10 C11 -82.31(14) . . . . ?
C1 C2 C3 C4 52.08(14) . . . . ?
C1 C2 C3 C17 171.18(11) . . . . ?
C1 C2 C3 C18 -68.45(15) . . . . ?
C1 C6 C7 O2 178.93(11) . . . . ?
C1 C6 C7 C8 -1.62(18) . . . . ?
C2 C1 C6 C5 -1.66(17) . . . . ?
C2 C1 C6 C7 -179.22(11) . . . . ?
C2 C3 C4 C5 -51.01(16) . . . . ?
C3 C4 C5 O1 -156.42(13) . . . . ?
C3 C4 C5 C6 24.84(18) . . . . ?
C4 C5 C6 C1 3.13(18) . . . . ?
C4 C5 C6 C7 -179.37(11) . . . . ?
C5 C6 C7 O2 1.37(19) . . . . ?
C5 C6 C7 C8 -179.18(12) . . . . ?
C6 C1 C2 C3 -27.41(16) . . . . ?
C6 C7 C8 C9 1.4(2) . . . . ?
C7 C8 C9 O3 -178.64(15) . . . . ?
C7 C8 C9 N1 0.6(2) . . . . ?
C9 N1 C1 C2 -178.75(11) . . . . ?
C9 N1 C1 C6 2.13(18) . . . . ?
C9 N1 C10 C11 101.06(13) . . . . ?
C10 N1 C1 C2 4.83(16) . . . . ?
C10 N1 C1 C6 -174.29(11) . . . . ?
C10 N1 C9 O3 -6.48(19) . . . . ?
C10 N1 C9 C8 174.26(11) . . . . ?
C10 C11 C12 C13 -177.22(14) . . . . ?
C10 C11 C16 C15 176.02(13) . . . . ?
C11 C12 C13 C14 1.3(3) . . . . ?
C12 C11 C16 C15 -0.7(2) . . . . ?
C12 C13 C14 C15 -0.9(3) . . . . ?
C13 C14 C15 C16 -0.4(3) . . . . ?
C14 C15 C16 C11 1.2(2) . . . . ?
C16 C11 C12 C13 -0.6(2) . . . . ?
C17 C3 C4 C5 -169.52(12) . . . . ?
C18 C3 C4 C5 69.74(15) . . . . ?
